data_7211455
loop_
_publ_author_name
'Muddassir, Mohd.'
'Song, Xiao-Jiao'
'Chen, Ying'
'Cao, Fan'
'Wei, Rong-Min'
'Song, You'

_publ_section_title
;
 Ion-induced diversity in structure and magnetic properties of
 hexacyanometalate--lanthanide bimetallic assemblies
;
_journal_issue 48
_journal_name_full CrystEngComm
_journal_page_first 10541
_journal_paper_doi 10.1039/c3ce41704b
_journal_volume 15
_journal_year 2013
_chemical_formula_moiety 'C27 H27 Dy Fe N11 O3, 3(H2 O)'
_chemical_formula_sum 'C27 H33 Dy Fe N11 O6'
_chemical_formula_weight 825.99
_chemical_name_systematic
; 
 ? 
;
_space_group_IT_number 14
_symmetry_cell_setting monoclinic
_symmetry_space_group_name_Hall '-P 2ybc'
_symmetry_space_group_name_H-M 'P 1 21/c 1'
_atom_sites_solution_hydrogens geom
_atom_sites_solution_primary direct
_atom_sites_solution_secondary difmap
_audit_creation_method SHELXL-97
_cell_angle_alpha 90.00
_cell_angle_beta 98.087(3)
_cell_angle_gamma 90.00
_cell_formula_units_Z 4
_cell_length_a 16.411(3)
_cell_length_b 13.323(3)
_cell_length_c 15.828(3)
_cell_measurement_reflns_used 9981
_cell_measurement_temperature 296(2)
_cell_measurement_theta_max 27.73
_cell_measurement_theta_min 2.46
_cell_volume 3426.3(12)
_computing_cell_refinement 'Bruker SMART'
_computing_data_collection 'Bruker SMART'
_computing_data_reduction 'Bruker SAINT'
_computing_molecular_graphics 'Bruker SHELXTL'
_computing_publication_material 'Bruker SHELXTL'
_computing_structure_refinement 'SHELXL-97 (Sheldrick, 1997)'
_computing_structure_solution 'SHELXS-97 (Sheldrick, 1990)'
_diffrn_ambient_temperature 296(2)
_diffrn_measured_fraction_theta_full 0.991
_diffrn_measured_fraction_theta_max 0.991
_diffrn_radiation_monochromator graphite
_diffrn_radiation_source 'fine-focus sealed tube'
_diffrn_radiation_type MoK\a
_diffrn_radiation_wavelength 0.71073
_diffrn_reflns_av_R_equivalents 0.0236
_diffrn_reflns_av_sigmaI/netI 0.0228
_diffrn_reflns_limit_h_max 20
_diffrn_reflns_limit_h_min -20
_diffrn_reflns_limit_k_max 16
_diffrn_reflns_limit_k_min -11
_diffrn_reflns_limit_l_max 19
_diffrn_reflns_limit_l_min -19
_diffrn_reflns_number 23626
_diffrn_reflns_theta_full 26.00
_diffrn_reflns_theta_max 26.00
_diffrn_reflns_theta_min 1.98
_exptl_absorpt_coefficient_mu 2.642
_exptl_absorpt_correction_T_max 0.7781
_exptl_absorpt_correction_T_min 0.6927
_exptl_absorpt_correction_type multi-scan
_exptl_absorpt_process_details 'SADABS (Bruker, 2000)'
_exptl_crystal_colour yellow
_exptl_crystal_density_diffrn 1.601
_exptl_crystal_density_method 'not measured'
_exptl_crystal_description block
_exptl_crystal_F_000 1648
_exptl_crystal_size_max 0.15
_exptl_crystal_size_mid 0.12
_exptl_crystal_size_min 0.10
_refine_diff_density_max 0.991
_refine_diff_density_min -0.773
_refine_diff_density_rms 0.068
_refine_ls_extinction_method none
_refine_ls_goodness_of_fit_ref 1.017
_refine_ls_hydrogen_treatment constr
_refine_ls_matrix_type full
_refine_ls_number_parameters 449
_refine_ls_number_reflns 6687
_refine_ls_number_restraints 30
_refine_ls_restrained_S_all 1.063
_refine_ls_R_factor_all 0.0278
_refine_ls_R_factor_gt 0.0221
_refine_ls_shift/su_max 0.002
_refine_ls_shift/su_mean 0.000
_refine_ls_structure_factor_coef Fsqd
_refine_ls_weighting_details 'calc w=1/[\s^2^(Fo^2^)+(0.0212P)^2^+4.0130P] where P=(Fo^2^+2Fc^2^)/3'
_refine_ls_weighting_scheme calc
_refine_ls_wR_factor_gt 0.0521
_refine_ls_wR_factor_ref 0.0546
_reflns_number_gt 5907
_reflns_number_total 6687
_reflns_threshold_expression >2sigma(I)
_cod_data_source_file c3ce41704b.txt
_cod_data_source_block dy-fe
_cod_depositor_comments
;
The following automatic conversions were performed:

'_symmetry_cell_setting' value 'Monoclinic' changed to 'monoclinic'
according to /home/saulius/struct/CIF-dictionaries/cif_core.dic
dictionary named 'cif_core.dic' version 2.4.2 from 2011-04-26.

Automatic conversion script
Id: cif_fix_values 1891 2012-01-12 08:04:46Z andrius 
;
_cod_original_cell_volume 3426.3(11)
_cod_original_sg_symbol_H-M 'P 21/c'
_cod_database_code 7211455

loop_
_symmetry_equiv_pos_as_xyz
'x, y, z'
'-x, y+1/2, -z+1/2'
'-x, -y, -z'
'x, -y-1/2, z-1/2'

loop_
_atom_site_label
_atom_site_type_symbol
_atom_site_fract_x
_atom_site_fract_y
_atom_site_fract_z
_atom_site_U_iso_or_equiv
_atom_site_adp_type
_atom_site_occupancy
_atom_site_symmetry_multiplicity
_atom_site_calc_flag
_atom_site_refinement_flags
_atom_site_disorder_assembly
_atom_site_disorder_group
C1 C 0.4469(2) 0.7807(3) 1.0913(2) 0.0524(9) Uani 1 1 d . . .
H1 H 0.4173 0.7223 1.0763 0.063 Uiso 1 1 calc R . .
C2 C 0.5258(2) 0.7720(3) 1.1335(2) 0.0606(10) Uani 1 1 d . . .
H2 H 0.5488 0.7093 1.1474 0.073 Uiso 1 1 calc R . .
C3 C 0.5697(2) 0.8588(4) 1.1548(3) 0.0714(13) Uani 1 1 d . . .
H3 H 0.6239 0.8553 1.1814 0.086 Uiso 1 1 calc R . .
C4 C 0.5341(2) 0.9477(4) 1.1371(3) 0.0683(12) Uani 1 1 d . . .
H4 H 0.5633 1.0061 1.1532 0.082 Uiso 1 1 calc R . .
C5 C 0.45445(19) 0.9545(3) 1.0951(2) 0.0487(9) Uani 1 1 d . . .
C6 C 0.4116(2) 1.0522(3) 1.0750(2) 0.0483(8) Uani 1 1 d . . .
C7 C 0.4484(3) 1.1439(4) 1.1017(3) 0.0812(15) Uani 1 1 d . . .
H7 H 0.5016 1.1457 1.1310 0.097 Uiso 1 1 calc R . .
C8 C 0.4048(4) 1.2305(4) 1.0839(4) 0.0937(17) Uani 1 1 d . . .
H8 H 0.4280 1.2917 1.1023 0.112 Uiso 1 1 calc R . .
C9 C 0.3273(3) 1.2277(3) 1.0392(3) 0.0730(13) Uani 1 1 d . . .
H9 H 0.2977 1.2867 1.0268 0.088 Uiso 1 1 calc R . .
C10 C 0.2933(2) 1.1351(2) 1.0126(2) 0.0487(9) Uani 1 1 d . . .
C11 C 0.2101(2) 1.1268(3) 0.9646(2) 0.0489(9) Uani 1 1 d . . .
C12 C 0.1659(3) 1.2112(3) 0.9313(3) 0.0760(13) Uani 1 1 d . . .
H12 H 0.1890 1.2749 0.9384 0.091 Uiso 1 1 calc R . .
C13 C 0.0884(4) 1.1990(5) 0.8885(3) 0.0950(19) Uani 1 1 d . . .
H13 H 0.0581 1.2543 0.8662 0.114 Uiso 1 1 calc R . .
C14 C 0.0564(3) 1.1064(4) 0.8789(3) 0.0927(18) Uani 1 1 d . . .
H14 H 0.0033 1.0970 0.8506 0.111 Uiso 1 1 calc R . .
C15 C 0.1026(3) 1.0252(4) 0.9114(3) 0.0755(13) Uani 1 1 d . . .
H15 H 0.0798 0.9614 0.9036 0.091 Uiso 1 1 calc R . .
C16 C 0.27282(16) 0.5553(2) 1.28442(18) 0.0292(6) Uani 1 1 d . . .
C17 C 0.22920(18) 0.3864(2) 1.19657(19) 0.0351(7) Uani 1 1 d . . .
C18 C 0.20503(17) 0.4917(2) 1.04713(18) 0.0329(6) Uani 1 1 d . . .
C19 C 0.25435(16) 0.6614(2) 1.12755(17) 0.0298(6) Uani 1 1 d . . .
C20 C 0.12901(18) 0.5602(2) 1.18189(18) 0.0360(7) Uani 1 1 d . . .
C21 C 0.35463(18) 0.5030(2) 1.15028(19) 0.0368(7) Uani 1 1 d . . .
C22 C 0.0996(2) 0.7381(3) 0.9654(2) 0.0487(7) Uani 1 1 d U A .
H22 H 0.1220 0.6970 1.0102 0.058 Uiso 1 1 calc R . .
C23 C -0.0111(3) 0.7705(4) 0.8559(3) 0.1057(16) Uani 1 1 d U . .
H23A H -0.0376 0.8285 0.8757 0.159 Uiso 1 1 calc R . .
H23B H -0.0514 0.7293 0.8223 0.159 Uiso 1 1 calc R . .
H23C H 0.0297 0.7915 0.8216 0.159 Uiso 1 1 calc R . .
C24 C -0.0206(3) 0.6319(3) 0.9531(3) 0.0686(11) Uani 1 1 d U . .
H24A H -0.0273 0.5817 0.9092 0.103 Uiso 1 1 calc R . .
H24B H -0.0737 0.6557 0.9629 0.103 Uiso 1 1 calc R . .
H24C H 0.0076 0.6033 1.0048 0.103 Uiso 1 1 calc R . .
C25A C 0.3259(3) 0.6519(4) 0.9278(4) 0.0474(15) Uani 0.659(7) 1 d P A 1
H25 H 0.3093 0.6121 0.9705 0.057 Uiso 0.659(7) 1 calc PR A 1
C26A C 0.3838(4) 0.6544(7) 0.7971(4) 0.070(2) Uani 0.659(7) 1 d P A 1
H26A H 0.3517 0.6316 0.7452 0.105 Uiso 0.659(7) 1 calc PR A 1
H26B H 0.4408 0.6392 0.7958 0.105 Uiso 0.659(7) 1 calc PR A 1
H26C H 0.3772 0.7256 0.8025 0.105 Uiso 0.659(7) 1 calc PR A 1
C27A C 0.3646(5) 0.4922(5) 0.8715(7) 0.101(3) Uani 0.659(7) 1 d P A 1
H27D H 0.4211 0.4728 0.8726 0.151 Uiso 0.659(7) 1 calc PR A 1
H27E H 0.3318 0.4624 0.8229 0.151 Uiso 0.659(7) 1 calc PR A 1
H27F H 0.3452 0.4698 0.9227 0.151 Uiso 0.659(7) 1 calc PR A 1
C25B C 0.3271(5) 0.7032(8) 0.8704(6) 0.041(3) Uani 0.341(7) 1 d P A 2
H25A H 0.3135 0.7385 0.8197 0.049 Uiso 0.341(7) 1 calc PR A 2
C26B C 0.3760(8) 0.5787(12) 0.7777(7) 0.065(4) Uani 0.341(7) 1 d P A 2
H26D H 0.3471 0.5182 0.7594 0.098 Uiso 0.341(7) 1 calc PR A 2
H26E H 0.4341 0.5683 0.7796 0.098 Uiso 0.341(7) 1 calc PR A 2
H26F H 0.3584 0.6319 0.7383 0.098 Uiso 0.341(7) 1 calc PR A 2
C27B C 0.3839(8) 0.5498(10) 0.9354(8) 0.066(4) Uani 0.341(7) 1 d P A 2
H27A H 0.4425 0.5557 0.9494 0.100 Uiso 0.341(7) 1 calc PR A 2
H27B H 0.3695 0.4809 0.9236 0.100 Uiso 0.341(7) 1 calc PR A 2
H27C H 0.3580 0.5727 0.9827 0.100 Uiso 0.341(7) 1 calc PR A 2
Dy1 Dy 0.266983(8) 0.880793(9) 0.998592(8) 0.02708(5) Uani 1 1 d . . .
Fe1 Fe 0.24092(2) 0.52583(3) 1.16542(2) 0.02549(9) Uani 1 1 d . . .
N1 N 0.41112(15) 0.8684(2) 1.07070(17) 0.0395(6) Uani 1 1 d . . .
N2 N 0.33551(16) 1.04821(19) 1.03129(16) 0.0381(6) Uani 1 1 d . . .
N3 N 0.17869(18) 1.0341(2) 0.95360(18) 0.0486(7) Uani 1 1 d . . .
N4 N 0.26160(15) 0.73901(19) 1.09753(15) 0.0360(6) Uani 1 1 d . . .
N5 N 0.28894(16) 0.5702(2) 1.35635(16) 0.0381(6) Uani 1 1 d . . .
N6 N 0.22467(19) 0.3035(2) 1.2130(2) 0.0544(8) Uani 1 1 d . . .
N7 N 0.18326(17) 0.4725(2) 0.97707(17) 0.0479(7) Uani 1 1 d . . .
N8 N 0.42155(18) 0.4914(3) 1.1397(2) 0.0659(9) Uani 1 1 d . . .
N9 N 0.06350(18) 0.5828(3) 1.1912(2) 0.0584(8) Uani 1 1 d . . .
N10 N 0.35761(18) 0.6069(2) 0.8653(2) 0.0491(7) Uani 1 1 d . . .
N11 N 0.02714(16) 0.7149(2) 0.92676(19) 0.0500(6) Uani 1 1 d U . .
O1 O 0.31728(16) 0.74244(18) 0.93257(15) 0.0520(6) Uani 1 1 d . . .
O2 O 0.14146(14) 0.81015(19) 0.94777(16) 0.0547(6) Uani 1 1 d . . .
O3 O 0.21898(16) 0.93552(17) 1.12093(15) 0.0532(6) Uani 1 1 d . . .
H3A H 0.2357 0.9917 1.1422 0.064 Uiso 1 1 d R A .
H3B H 0.1855 0.8999 1.1443 0.064 Uiso 1 1 d R . .
O4 O 0.1526(2) 0.8335(3) 0.2424(2) 0.0999(12) Uani 1 1 d . . .
H4A H 0.1154 0.7918 0.2321 0.120 Uiso 1 1 d R . .
H4B H 0.1358 0.8845 0.2711 0.120 Uiso 1 1 d R . .
O5 O 0.2016(3) 0.0987(2) 0.2033(3) 0.1158(17) Uani 1 1 d . . .
H5A H 0.1703 0.0771 0.2378 0.139 Uiso 1 1 d R . .
H5B H 0.2063 0.1619 0.2092 0.139 Uiso 1 1 d R . .
O6 O 0.10168(14) 0.0132(2) 0.31038(14) 0.0552(6) Uani 1 1 d . . .
H6A H 0.1272 0.0216 0.3631 0.066 Uiso 1 1 d R . .
H6B H 0.0532 0.0379 0.3118 0.066 Uiso 1 1 d R . .

loop_
_atom_site_aniso_label
_atom_site_aniso_U_11
_atom_site_aniso_U_22
_atom_site_aniso_U_33
_atom_site_aniso_U_23
_atom_site_aniso_U_13
_atom_site_aniso_U_12
C1 0.0380(17) 0.052(2) 0.065(2) -0.0051(18) -0.0011(16) 0.0011(16)
C2 0.0426(19) 0.072(3) 0.064(2) 0.002(2) -0.0015(17) 0.0152(19)
C3 0.0351(18) 0.112(4) 0.063(2) -0.007(3) -0.0060(17) -0.003(2)
C4 0.046(2) 0.093(4) 0.064(2) -0.013(2) 0.0008(18) -0.019(2)
C5 0.0393(17) 0.068(3) 0.0396(17) -0.0106(17) 0.0098(13) -0.0176(16)
C6 0.0533(19) 0.048(2) 0.0471(19) -0.0136(16) 0.0186(15) -0.0210(16)
C7 0.070(3) 0.073(3) 0.101(4) -0.031(3) 0.012(3) -0.038(3)
C8 0.108(4) 0.045(3) 0.132(5) -0.036(3) 0.034(4) -0.032(3)
C9 0.094(3) 0.032(2) 0.100(3) -0.012(2) 0.038(3) -0.010(2)
C10 0.074(2) 0.0258(18) 0.053(2) -0.0055(15) 0.0341(18) -0.0076(16)
C11 0.075(2) 0.032(2) 0.0443(18) 0.0024(14) 0.0222(17) 0.0123(16)
C12 0.118(4) 0.038(2) 0.076(3) 0.011(2) 0.027(3) 0.026(2)
C13 0.126(5) 0.085(4) 0.069(3) 0.008(3) -0.001(3) 0.064(4)
C14 0.097(4) 0.083(4) 0.088(4) -0.010(3) -0.024(3) 0.047(3)
C15 0.070(3) 0.064(3) 0.084(3) -0.007(2) -0.021(2) 0.024(2)
C16 0.0319(13) 0.0209(14) 0.0351(15) 0.0019(11) 0.0059(11) 0.0026(11)
C17 0.0373(15) 0.0302(18) 0.0377(15) -0.0003(13) 0.0045(12) -0.0030(12)
C18 0.0351(14) 0.0278(16) 0.0355(16) -0.0003(12) 0.0043(12) -0.0037(12)
C19 0.0330(14) 0.0284(16) 0.0275(13) -0.0012(12) 0.0021(11) 0.0003(12)
C20 0.0357(16) 0.0392(18) 0.0332(15) 0.0004(13) 0.0045(12) -0.0031(13)
C21 0.0364(16) 0.0334(17) 0.0407(16) 0.0059(13) 0.0058(12) 0.0002(13)
C22 0.0414(13) 0.0419(16) 0.0586(16) 0.0041(14) -0.0072(12) -0.0111(12)
C23 0.077(3) 0.121(3) 0.105(3) 0.045(2) -0.036(2) -0.031(2)
C24 0.057(2) 0.057(2) 0.089(3) -0.0003(19) 0.0024(19) -0.0268(17)
C25A 0.052(3) 0.037(3) 0.056(3) -0.001(3) 0.019(2) -0.001(2)
C26A 0.075(4) 0.093(6) 0.044(3) -0.014(4) 0.021(3) 0.006(4)
C27A 0.096(5) 0.036(4) 0.186(10) -0.030(5) 0.072(6) -0.004(4)
C25B 0.042(5) 0.046(6) 0.034(5) -0.002(5) 0.003(4) 0.005(4)
C26B 0.075(8) 0.083(11) 0.035(6) -0.019(6) -0.004(5) 0.022(7)
C27B 0.087(9) 0.051(8) 0.067(8) 0.013(6) 0.033(7) 0.027(6)
Dy1 0.03064(7) 0.02073(8) 0.02968(7) 0.00078(5) 0.00362(5) -0.00386(5)
Fe1 0.02790(18) 0.0208(2) 0.02769(19) 0.00066(15) 0.00350(14) -0.00169(15)
N1 0.0311(12) 0.0397(16) 0.0466(15) -0.0033(12) 0.0019(11) -0.0044(11)
N2 0.0472(14) 0.0308(15) 0.0390(13) -0.0056(11) 0.0150(11) -0.0110(11)
N3 0.0570(17) 0.0384(17) 0.0498(16) 0.0029(13) 0.0048(13) 0.0106(13)
N4 0.0423(14) 0.0295(15) 0.0357(13) 0.0032(11) 0.0042(10) -0.0020(11)
N5 0.0481(15) 0.0328(15) 0.0330(14) -0.0003(11) 0.0041(11) 0.0038(11)
N6 0.0661(19) 0.0284(17) 0.069(2) 0.0063(14) 0.0109(15) -0.0074(13)
N7 0.0548(16) 0.0514(19) 0.0367(15) -0.0059(13) 0.0030(12) -0.0116(14)
N8 0.0386(16) 0.080(3) 0.082(2) 0.0122(19) 0.0176(15) 0.0094(16)
N9 0.0388(16) 0.081(2) 0.0555(18) -0.0038(17) 0.0089(13) 0.0077(15)
N10 0.0483(16) 0.0434(18) 0.0575(18) -0.0155(14) 0.0140(13) 0.0047(13)
N11 0.0394(12) 0.0494(14) 0.0587(14) 0.0010(11) -0.0020(10) -0.0145(10)
O1 0.0780(17) 0.0322(14) 0.0465(14) -0.0047(11) 0.0114(12) 0.0113(12)
O2 0.0411(12) 0.0516(16) 0.0664(16) 0.0154(12) -0.0095(11) -0.0187(11)
O3 0.0809(17) 0.0307(13) 0.0557(14) -0.0008(11) 0.0360(13) -0.0030(12)
O4 0.139(3) 0.064(2) 0.114(3) 0.006(2) 0.078(2) 0.000(2)
O5 0.205(4) 0.0252(15) 0.148(3) -0.0112(18) 0.135(3) -0.0085(19)
O6 0.0427(12) 0.083(2) 0.0402(12) -0.0029(12) 0.0086(10) 0.0056(12)

loop_
_atom_type_symbol
_atom_type_description
_atom_type_scat_dispersion_real
_atom_type_scat_dispersion_imag
_atom_type_scat_source
C C 0.0033 0.0016 'International Tables Vol C Tables 4.2.6.8 and 6.1.1.4'
H H 0.0000 0.0000 'International Tables Vol C Tables 4.2.6.8 and 6.1.1.4'
N N 0.0061 0.0033 'International Tables Vol C Tables 4.2.6.8 and 6.1.1.4'
O O 0.0106 0.0060 'International Tables Vol C Tables 4.2.6.8 and 6.1.1.4'
Fe Fe 0.3463 0.8444 'International Tables Vol C Tables 4.2.6.8 and 6.1.1.4'
Dy Dy -0.1892 4.4098 'International Tables Vol C Tables 4.2.6.8 and 6.1.1.4'

loop_
_geom_angle_atom_site_label_1
_geom_angle_atom_site_label_2
_geom_angle_atom_site_label_3
_geom_angle
_geom_angle_site_symmetry_1
_geom_angle_site_symmetry_3
N1 C1 C2 123.2(4) . .
N1 C1 H1 118.4 . .
C2 C1 H1 118.4 . .
C1 C2 C3 118.2(4) . .
C1 C2 H2 120.9 . .
C3 C2 H2 120.9 . .
C4 C3 C2 119.7(4) . .
C4 C3 H3 120.2 . .
C2 C3 H3 120.2 . .
C3 C4 C5 121.0(4) . .
C3 C4 H4 119.5 . .
C5 C4 H4 119.5 . .
N1 C5 C4 119.8(4) . .
N1 C5 C6 117.3(3) . .
C4 C5 C6 123.0(4) . .
N2 C6 C7 121.4(4) . .
N2 C6 C5 116.8(3) . .
C7 C6 C5 121.7(4) . .
C8 C7 C6 118.9(4) . .
C8 C7 H7 120.6 . .
C6 C7 H7 120.6 . .
C7 C8 C9 120.4(4) . .
C7 C8 H8 119.8 . .
C9 C8 H8 119.8 . .
C8 C9 C10 118.9(4) . .
C8 C9 H9 120.5 . .
C10 C9 H9 120.5 . .
N2 C10 C9 121.2(4) . .
N2 C10 C11 117.1(3) . .
C9 C10 C11 121.7(4) . .
N3 C11 C12 121.4(4) . .
N3 C11 C10 116.6(3) . .
C12 C11 C10 121.9(4) . .
C13 C12 C11 119.3(5) . .
C13 C12 H12 120.4 . .
C11 C12 H12 120.4 . .
C14 C13 C12 119.3(4) . .
C14 C13 H13 120.3 . .
C12 C13 H13 120.3 . .
C13 C14 C15 119.5(5) . .
C13 C14 H14 120.2 . .
C15 C14 H14 120.2 . .
N3 C15 C14 122.9(5) . .
N3 C15 H15 118.5 . .
C14 C15 H15 118.5 . .
N5 C16 Fe1 176.8(3) . .
N6 C17 Fe1 177.3(3) . .
N7 C18 Fe1 179.3(3) . .
N4 C19 Fe1 173.8(2) . .
N9 C20 Fe1 178.4(3) . .
N8 C21 Fe1 178.2(3) . .
O2 C22 N11 125.6(3) . .
O2 C22 H22 117.2 . .
N11 C22 H22 117.2 . .
N11 C23 H23A 109.5 . .
N11 C23 H23B 109.5 . .
H23A C23 H23B 109.5 . .
N11 C23 H23C 109.5 . .
H23A C23 H23C 109.5 . .
H23B C23 H23C 109.5 . .
N11 C24 H24A 109.5 . .
N11 C24 H24B 109.5 . .
H24A C24 H24B 109.5 . .
N11 C24 H24C 109.5 . .
H24A C24 H24C 109.5 . .
H24B C24 H24C 109.5 . .
O1 C25A N10 123.9(5) . .
O1 C25A H25 118.1 . .
N10 C25A H25 118.1 . .
N10 C26A H26A 109.5 . .
N10 C26A H26B 109.5 . .
N10 C26A H26C 109.5 . .
N10 C27A H27D 109.5 . .
N10 C27A H27E 109.5 . .
N10 C27A H27F 109.5 . .
O1 C25B N10 124.6(8) . .
O1 C25B H25A 117.7 . .
N10 C25B H25A 117.7 . .
N10 C26B H26D 109.5 . .
N10 C26B H26E 109.5 . .
H26D C26B H26E 109.5 . .
N10 C26B H26F 109.5 . .
H26D C26B H26F 109.5 . .
H26E C26B H26F 109.5 . .
N10 C27B H27A 109.5 . .
N10 C27B H27B 109.5 . .
H27A C27B H27B 109.5 . .
N10 C27B H27C 109.5 . .
H27A C27B H27C 109.5 . .
H27B C27B H27C 109.5 . .
O2 Dy1 O3 91.61(10) . .
O2 Dy1 O1 82.87(10) . .
O3 Dy1 O1 144.22(8) . .
O2 Dy1 N5 91.62(9) . 4_575
O3 Dy1 N5 143.92(9) . 4_575
O1 Dy1 N5 71.78(9) . 4_575
O2 Dy1 N4 78.38(8) . .
O3 Dy1 N4 70.25(8) . .
O1 Dy1 N4 74.02(9) . .
N5 Dy1 N4 145.29(9) 4_575 .
O2 Dy1 N1 151.68(9) . .
O3 Dy1 N1 92.91(9) . .
O1 Dy1 N1 77.21(9) . .
N5 Dy1 N1 100.88(9) 4_575 .
N4 Dy1 N1 76.93(8) . .
O2 Dy1 N2 141.70(9) . .
O3 Dy1 N2 75.12(8) . .
O1 Dy1 N2 128.13(9) . .
N5 Dy1 N2 80.29(8) 4_575 .
N4 Dy1 N2 127.11(8) . .
N1 Dy1 N2 66.14(9) . .
O2 Dy1 N3 77.55(9) . .
O3 Dy1 N3 74.54(9) . .
O1 Dy1 N3 137.18(9) . .
N5 Dy1 N3 71.13(9) 4_575 .
N4 Dy1 N3 136.29(9) . .
N1 Dy1 N3 130.50(9) . .
N2 Dy1 N3 64.37(10) . .
C16 Fe1 C19 94.92(12) . .
C16 Fe1 C18 177.32(12) . .
C19 Fe1 C18 87.23(12) . .
C16 Fe1 C21 91.09(12) . .
C19 Fe1 C21 87.38(12) . .
C18 Fe1 C21 90.62(12) . .
C16 Fe1 C17 88.28(12) . .
C19 Fe1 C17 176.32(12) . .
C18 Fe1 C17 89.63(12) . .
C21 Fe1 C17 90.74(13) . .
C16 Fe1 C20 87.28(12) . .
C19 Fe1 C20 88.40(12) . .
C18 Fe1 C20 91.17(12) . .
C21 Fe1 C20 175.33(14) . .
C17 Fe1 C20 93.58(13) . .
C1 N1 C5 118.1(3) . .
C1 N1 Dy1 122.1(2) . .
C5 N1 Dy1 119.7(2) . .
C6 N2 C10 119.1(3) . .
C6 N2 Dy1 119.9(2) . .
C10 N2 Dy1 120.7(2) . .
C15 N3 C11 117.5(3) . .
C15 N3 Dy1 121.6(3) . .
C11 N3 Dy1 120.6(2) . .
C19 N4 Dy1 165.1(2) . .
C16 N5 Dy1 157.6(2) . 4_576
C25A N10 C27B 76.0(6) . .
C25A N10 C26A 125.3(5) . .
C27B N10 C26A 143.1(7) . .
C25A N10 C25B 49.7(5) . .
C27B N10 C25B 123.0(7) . .
C26A N10 C25B 76.9(5) . .
C25A N10 C26B 161.8(6) . .
C27B N10 C26B 121.9(7) . .
C26A N10 C26B 42.7(6) . .
C25B N10 C26B 113.9(7) . .
C25A N10 C27A 116.0(5) . .
C27B N10 C27A 51.8(7) . .
C26A N10 C27A 118.7(5) . .
C25B N10 C27A 160.7(5) . .
C26B N10 C27A 77.8(7) . .
C22 N11 C23 121.6(3) . .
C22 N11 C24 122.9(3) . .
C23 N11 C24 115.5(3) . .
C25B O1 C25A 57.5(6) . .
C25B O1 Dy1 148.1(5) . .
C25A O1 Dy1 149.8(3) . .
C22 O2 Dy1 137.5(2) . .
Dy1 O3 H3A 118.8 . .
Dy1 O3 H3B 120.4 . .
H3A O3 H3B 120.8 . .
H4A O4 H4B 110.0 . .
H5A O5 H5B 108.5 . .
H6A O6 H6B 104.0 . .

loop_
_geom_bond_atom_site_label_1
_geom_bond_atom_site_label_2
_geom_bond_distance
_geom_bond_site_symmetry_2
C1 N1 1.328(4) .
C1 C2 1.375(5) .
C1 H1 0.9300 .
C2 C3 1.379(6) .
C2 H2 0.9300 .
C3 C4 1.333(6) .
C3 H3 0.9300 .
C4 C5 1.384(5) .
C4 H4 0.9300 .
C5 N1 1.376(4) .
C5 C6 1.493(5) .
C6 N2 1.341(4) .
C6 C7 1.401(5) .
C7 C8 1.366(7) .
C7 H7 0.9300 .
C8 C9 1.365(7) .
C8 H8 0.9300 .
C9 C10 1.395(5) .
C9 H9 0.9300 .
C10 N2 1.360(4) .
C10 C11 1.470(6) .
C11 N3 1.341(4) .
C11 C12 1.401(5) .
C12 C13 1.363(7) .
C12 H12 0.9300 .
C13 C14 1.341(8) .
C13 H13 0.9300 .
C14 C15 1.379(6) .
C14 H14 0.9300 .
C15 N3 1.335(5) .
C15 H15 0.9300 .
C16 N5 1.149(4) .
C16 Fe1 1.923(3) .
C17 N6 1.139(4) .
C17 Fe1 1.939(3) .
C18 N7 1.145(4) .
C18 Fe1 1.936(3) .
C19 N4 1.151(4) .
C19 Fe1 1.926(3) .
C20 N9 1.145(4) .
C20 Fe1 1.946(3) .
C21 N8 1.145(4) .
C21 Fe1 1.939(3) .
C22 O2 1.235(4) .
C22 N11 1.296(4) .
C22 H22 0.9300 .
C23 N11 1.416(5) .
C23 H23A 0.9600 .
C23 H23B 0.9600 .
C23 H23C 0.9600 .
C24 N11 1.450(5) .
C24 H24A 0.9600 .
C24 H24B 0.9600 .
C24 H24C 0.9600 .
C25A O1 1.218(6) .
C25A N10 1.324(6) .
C25A H25 0.9300 .
C26A N10 1.372(7) .
C26A H26A 0.9600 .
C26A H26B 0.9600 .
C26A H26C 0.9600 .
C27A N10 1.534(7) .
C27A H27D 0.9600 .
C27A H27E 0.9600 .
C27A H27F 0.9600 .
C25B O1 1.146(9) .
C25B N10 1.384(10) .
C25B H25A 0.9300 .
C26B N10 1.507(11) .
C26B H26D 0.9600 .
C26B H26E 0.9600 .
C26B H26F 0.9600 .
C27B N10 1.364(11) .
C27B H27A 0.9600 .
C27B H27B 0.9600 .
C27B H27C 0.9600 .
Dy1 O2 2.304(2) .
Dy1 O3 2.309(2) .
Dy1 O1 2.327(2) .
Dy1 N5 2.420(3) 4_575
Dy1 N4 2.463(3) .
Dy1 N1 2.483(2) .
Dy1 N2 2.519(3) .
Dy1 N3 2.547(3) .
N5 Dy1 2.419(3) 4_576
O3 H3A 0.8499 .
O3 H3B 0.8499 .
O4 H4A 0.8251 .
O4 H4B 0.8831 .
O5 H5A 0.8500 .
O5 H5B 0.8501 .
O6 H6A 0.8862 .
O6 H6B 0.8636 .
